data_4000270
loop_
_publ_author_name
'Li, Linyan'
'Jin, Xianglin'
'Li, Guobao'
'Wang, Yingxia'
'Liao, Fuhui'
'Yao, Guangqin'
'Lin, Jianhua'

_publ_section_title
;
 Novel Rare Earth Polyborates. 2. Syntheses and Structures
;
_journal_coden_ASTM CMATEX
_journal_issue 11
_journal_name_full 'Chemistry of Materials'
_journal_page_first 2253
_journal_page_last 2260
_journal_paper_doi 10.1021/cm030004d
_journal_volume 15
_journal_year 2003
_chemical_formula_sum 'B5 Ce H7 N O15'
_chemical_formula_weight 455.22
_space_group_IT_number 14
_symmetry_cell_setting monoclinic
_symmetry_space_group_name_Hall '-P 2yn'
_symmetry_space_group_name_H-M 'P 1 21/n 1'
_atom_sites_solution_hydrogens geom
_atom_sites_solution_primary direct
_atom_sites_solution_secondary difmap
_cell_angle_alpha 90.00
_cell_angle_beta 90.24(3)
_cell_angle_gamma 90.00
_cell_formula_units_Z 4
_cell_length_a 6.4650(10)
_cell_length_b 15.571(3)
_cell_length_c 10.656(2)
_cell_measurement_reflns_used 4182
_cell_measurement_temperature 293(2)
_cell_measurement_theta_max 27.49
_cell_measurement_theta_min 2.62
_cell_volume 1072.7(3)
_diffrn_ambient_temperature 293(2)
_diffrn_detector_area_resol_mean '100x100 micron'
_diffrn_measurement_device_type 'Rigaku RAXIS RAPID IP'
_diffrn_measurement_method Oscillation
_diffrn_radiation_monochromator graphite
_diffrn_radiation_source 'fine-focus sealed tube'
_diffrn_radiation_type MoK\a
_diffrn_radiation_wavelength 0.71073
_diffrn_reflns_av_R_equivalents 0.0415
_diffrn_reflns_av_sigmaI/netI 0.0472
_diffrn_reflns_limit_h_max 7
_diffrn_reflns_limit_h_min -8
_diffrn_reflns_limit_k_max 20
_diffrn_reflns_limit_k_min -20
_diffrn_reflns_limit_l_max 13
_diffrn_reflns_limit_l_min -6
_diffrn_reflns_number 4182
_diffrn_reflns_theta_max 27.49
_diffrn_reflns_theta_min 2.62
_diffrn_standards_decay_% ?
_diffrn_standards_interval_count ?
_diffrn_standards_interval_time ?
_diffrn_standards_number ?
_exptl_absorpt_coefficient_mu 4.205
_exptl_absorpt_correction_T_max 0.714
_exptl_absorpt_correction_T_min 0.379
_exptl_absorpt_correction_type empirical
_exptl_crystal_colour colorless
_exptl_crystal_density_diffrn 2.820
_exptl_crystal_density_meas ?
_exptl_crystal_density_method 'not measured'
_exptl_crystal_description block
_exptl_crystal_F_000 876
_exptl_crystal_size_max 0.25
_exptl_crystal_size_mid 0.20
_exptl_crystal_size_min 0.08
_refine_ls_extinction_coef 0.0019(3)
_refine_ls_extinction_expression Fc^*^=kFc[1+0.001xFc^2^\l^3^/sin(2\q)]^-1/4^
_refine_ls_extinction_method SHELXL
_refine_ls_goodness_of_fit_ref 1.038
_refine_ls_hydrogen_treatment mixed
_refine_ls_matrix_type full
_refine_ls_number_parameters 206
_refine_ls_number_reflns 2295
_refine_ls_number_restraints 0
_refine_ls_restrained_S_all 1.038
_refine_ls_R_factor_all 0.0635
_refine_ls_R_factor_gt 0.0557
_refine_ls_shift/su_max 0.002
_refine_ls_shift/su_mean 0.000
_refine_ls_structure_factor_coef Fsqd
_refine_ls_weighting_details 'w=1/[\s^2^(Fo^2^)+(0.0217P)^2^+42.3557P] where P=(Fo^2^+2Fc^2^)/3'
_refine_ls_weighting_scheme calc
_refine_ls_wR_factor_gt 0.1282
_refine_ls_wR_factor_ref 0.1310
_reflns_number_gt 2011
_reflns_number_total 2295
_reflns_threshold_expression >2sigma(I)
_cod_depositor_comments
;
The following automatic conversions were performed:
'_exptl_absorpt_correction_type' value 'Empirical' changed to 'empirical'
according to '/home/saulius/struct/CIF-dictionaries/cif_core.dic'
dictionary named 'cif_core.dic' version 2.4.1 from 2010-06-29.

Automatic conversion script
Id: cif_fix_enum 1527 2010-12-29 10:47:43Z saulius 

The following automatic conversions were performed:

'_refine_ls_weighting_scheme' value 'calc
w=1/[\s^2^(Fo^2^)+(0.0217P)^2^+42.3557P] where P=(Fo^2^+2Fc^2^)/3'
was changed to 'calc'. New tag '_refine_ls_weighting_details' was
created. The value of the new tag was set to
'w=1/[\s^2^(Fo^2^)+(0.0217P)^2^+42.3557P] where P=(Fo^2^+2Fc^2^)/3'.

Automatic conversion script
Id: cif_fix_values 3143 2015-03-26 13:38:13Z robertas 

 Updated bibliographic information.

 Antanas Vaitkus,
 2019-10-01
;
_cod_original_sg_symbol_H-M 'P 21/n'
_cod_original_formula_sum 'H7 B5 Ce N O15'
_cod_database_code 4000270

loop_
_symmetry_equiv_pos_as_xyz
'x, y, z'
'-x+1/2, y+1/2, -z+1/2'
'-x, -y, -z'
'x-1/2, -y-1/2, z-1/2'

loop_
_atom_site_label
_atom_site_type_symbol
_atom_site_fract_x
_atom_site_fract_y
_atom_site_fract_z
_atom_site_U_iso_or_equiv
_atom_site_adp_type
_atom_site_occupancy
_atom_site_calc_flag
_atom_site_refinement_flags
_atom_site_disorder_assembly
_atom_site_disorder_group
Ce1 Ce 0.15053(9) 0.79901(3) 0.35004(6) 0.0152(2) Uani 1 d . . .
O1 O-1 0.4441(10) 0.7020(4) 0.2516(6) 0.0130(13) Uani 1 d . . .
O2 O-1 -0.1341(9) 0.7999(4) 0.5272(6) 0.0119(13) Uani 1 d . . .
O3 O-1 0.0519(10) 0.7176(4) 0.1432(6) 0.0157(14) Uani 1 d . . .
O4 O-1 0.5319(10) 0.7866(4) 0.4211(6) 0.0142(14) Uani 1 d . . .
O5 O-1 -0.0603(10) 0.9318(4) 0.6390(6) 0.0140(13) Uani 1 d . . .
O6 O-1 0.2787(10) 0.9495(4) 0.4032(7) 0.0168(14) Uani 1 d . . .
O7 O-1 0.6166(10) 0.9132(4) 0.5316(6) 0.0155(14) Uani 1 d . . .
O8 O-1 0.2030(9) 0.8270(4) 0.5923(6) 0.0141(13) Uani 1 d . . .
O9 O-1 -0.1990(10) 0.7339(4) 0.2891(7) 0.0177(14) Uani 1 d . . .
O10 O 0.3422(15) 0.8681(5) 0.1686(9) 0.038(2) Uani 1 d . . .
O11 O -0.0944(13) 0.9155(5) 0.2649(9) 0.035(2) Uani 1 d . . .
O12 O 0.1571(15) 0.6576(5) 0.4640(10) 0.044(2) Uani 1 d . . .
O13A O 0.277(4) 0.5330(14) 0.498(2) 0.052(5) Uani 0.50 d P . .
O13B O 0.295(4) 0.5320(14) 0.421(2) 0.052(5) Uani 0.50 d P . .
O14A O 0.097(4) 0.5614(19) 0.338(3) 0.055(5) Uani 0.50 d P . .
O14B O -0.018(4) 0.5521(18) 0.356(3) 0.055(5) Uani 0.50 d P . .
O15 O 0.631(3) 0.6334(11) 0.4261(18) 0.124(7) Uani 1 d . . .
N1 N 0.158(2) 0.5820(7) 0.4242(13) 0.048(3) Uani 1 d . . .
B1 B -0.1498(17) 0.7046(7) 0.1706(10) 0.016(2) Uani 1 d . . .
B2 B -0.3546(15) 0.8201(7) 0.5283(9) 0.0110(19) Uani 1 d . . .
B3 B 0.2405(18) 1.0371(7) 0.4088(10) 0.016(2) Uani 1 d . . .
B4 B -0.0175(15) 0.8387(6) 0.6319(10) 0.0113(19) Uani 1 d . . .
B5 B 0.598(2) 0.7318(9) 0.3274(11) 0.026(3) Uani 1 d . . .

loop_
_atom_site_aniso_label
_atom_site_aniso_U_11
_atom_site_aniso_U_22
_atom_site_aniso_U_33
_atom_site_aniso_U_23
_atom_site_aniso_U_13
_atom_site_aniso_U_12
Ce1 0.0155(3) 0.0125(3) 0.0175(3) -0.0017(2) -0.0022(2) -0.0001(2)
O1 0.016(3) 0.014(3) 0.009(3) -0.003(2) 0.006(3) 0.003(3)
O2 0.010(3) 0.013(3) 0.012(3) -0.005(2) 0.000(2) 0.004(2)
O3 0.009(3) 0.021(3) 0.017(3) -0.001(3) -0.002(3) -0.003(3)
O4 0.012(3) 0.017(3) 0.014(3) -0.005(3) -0.004(3) 0.004(3)
O5 0.017(3) 0.011(3) 0.015(3) -0.002(2) 0.000(3) 0.003(2)
O6 0.015(3) 0.012(3) 0.024(4) -0.002(3) 0.000(3) 0.001(3)
O7 0.017(3) 0.012(3) 0.017(4) 0.000(3) -0.002(3) 0.002(3)
O8 0.006(3) 0.019(3) 0.017(3) 0.003(3) 0.004(3) 0.002(2)
O9 0.013(3) 0.022(3) 0.018(4) -0.004(3) 0.000(3) -0.005(3)
O10 0.050(6) 0.021(4) 0.044(6) 0.004(4) 0.015(5) -0.003(4)
O11 0.027(4) 0.023(4) 0.053(6) 0.005(4) -0.010(4) -0.001(3)
O12 0.053(6) 0.018(4) 0.061(7) 0.008(4) 0.026(5) 0.010(4)
O13A 0.068(10) 0.029(6) 0.060(12) 0.003(11) -0.012(13) 0.021(6)
O13B 0.068(10) 0.029(6) 0.060(12) 0.003(11) -0.012(13) 0.021(6)
O14A 0.060(15) 0.061(10) 0.043(10) -0.014(8) 0.006(12) 0.007(13)
O14B 0.060(15) 0.061(10) 0.043(10) -0.014(8) 0.006(12) 0.007(13)
O15 0.18(2) 0.094(12) 0.103(14) 0.000(11) -0.012(13) 0.017(12)
N1 0.072(9) 0.025(5) 0.048(8) 0.011(5) 0.031(7) 0.017(6)
B1 0.020(5) 0.015(5) 0.012(5) -0.006(4) 0.003(4) 0.000(4)
B2 0.006(4) 0.018(5) 0.009(5) 0.001(4) -0.002(4) 0.003(4)
B3 0.023(6) 0.015(5) 0.008(5) 0.000(4) 0.003(4) -0.004(4)
B4 0.008(4) 0.013(5) 0.013(5) 0.000(4) 0.000(4) 0.002(4)
B5 0.019(6) 0.044(7) 0.015(6) -0.016(5) -0.010(5) -0.003(5)
